data_7112608
loop_
_publ_author_name
'Rongming Wang'
'Qingguo Meng'
'Liangliang Zhang'
'Haifeng Wang'
'Fangna Dai'
'Wenyue Guo'
'Lianming Zhao'
'Daofeng Sun'

_publ_section_title
;
 Investigation of the effect of pore size on gas uptake in two fsc
 metal-organic frameworks
;
_journal_name_full Chem.Commun.
_journal_page_first 4911
_journal_paper_doi 10.1039/C4CC00477A
_journal_volume 50
_journal_year 2014
_chemical_formula_sum 'C18 H11 Co N2 O4'
_chemical_formula_weight 378.22
_chemical_name_systematic
; 
 ? 
;
_space_group_IT_number 14
_symmetry_cell_setting monoclinic
_symmetry_space_group_name_Hall '-P 2ybc'
_symmetry_space_group_name_H-M 'P 1 21/c 1'
_atom_sites_solution_hydrogens geom
_atom_sites_solution_primary direct
_atom_sites_solution_secondary difmap
_audit_creation_method SHELXL-97
_cell_angle_alpha 90.00
_cell_angle_beta 92.4376(15)
_cell_angle_gamma 90.00
_cell_formula_units_Z 4
_cell_length_a 11.3988(2)
_cell_length_b 17.3695(2)
_cell_length_c 13.24337(19)
_cell_measurement_temperature 473(2)
_cell_volume 2619.70(7)
_computing_structure_refinement 'SHELXL-97 (Sheldrick, 1997)'
_computing_structure_solution 'SHELXS-97 (Sheldrick, 1990)'
_diffrn_ambient_temperature 473(2)
_diffrn_measured_fraction_theta_full 1.000
_diffrn_measured_fraction_theta_max 1.000
_diffrn_radiation_monochromator graphite
_diffrn_radiation_source 'fine-focus sealed tube'
_diffrn_radiation_type CuK\a
_diffrn_radiation_wavelength 1.54184
_diffrn_reflns_av_R_equivalents 0.0257
_diffrn_reflns_av_sigmaI/netI 0.0234
_diffrn_reflns_limit_h_max 11
_diffrn_reflns_limit_h_min -13
_diffrn_reflns_limit_k_max 20
_diffrn_reflns_limit_k_min -20
_diffrn_reflns_limit_l_max 15
_diffrn_reflns_limit_l_min -13
_diffrn_reflns_number 18500
_diffrn_reflns_theta_full 67.07
_diffrn_reflns_theta_max 67.07
_diffrn_reflns_theta_min 3.88
_exptl_absorpt_coefficient_mu 5.281
_exptl_absorpt_correction_T_max 0.6202
_exptl_absorpt_correction_T_min 0.5698
_exptl_crystal_density_diffrn 0.959
_exptl_crystal_density_method 'not measured'
_exptl_crystal_F_000 768
_exptl_crystal_size_max 0.12
_exptl_crystal_size_mid 0.11
_exptl_crystal_size_min 0.10
_platon_squeeze_details
;
;
_refine_diff_density_max 1.659
_refine_diff_density_min -1.202
_refine_diff_density_rms 0.100
_refine_ls_extinction_method none
_refine_ls_goodness_of_fit_ref 1.085
_refine_ls_hydrogen_treatment mixed
_refine_ls_matrix_type full
_refine_ls_number_parameters 226
_refine_ls_number_reflns 4680
_refine_ls_number_restraints 342
_refine_ls_restrained_S_all 1.090
_refine_ls_R_factor_all 0.0786
_refine_ls_R_factor_gt 0.0725
_refine_ls_shift/su_max 0.052
_refine_ls_shift/su_mean 0.004
_refine_ls_structure_factor_coef Fsqd
_refine_ls_weighting_details 'calc w=1/[\s^2^(Fo^2^)+(0.1079P)^2^+8.0903P] where P=(Fo^2^+2Fc^2^)/3'
_refine_ls_weighting_scheme calc
_refine_ls_wR_factor_gt 0.2031
_refine_ls_wR_factor_ref 0.2087
_reflns_number_gt 4086
_reflns_number_total 4680
_reflns_threshold_expression >2sigma(I)
_cod_data_source_file c4cc00477a3.cif
_cod_data_source_block p
_cod_original_cell_volume 2619.71(7)
_cod_original_sg_symbol_H-M p21/c
_cod_database_code 7112608

loop_
_symmetry_equiv_pos_as_xyz
'x, y, z'
'-x, y+1/2, -z+1/2'
'-x, -y, -z'
'x, -y-1/2, z-1/2'

loop_
_atom_site_label
_atom_site_type_symbol
_atom_site_fract_x
_atom_site_fract_y
_atom_site_fract_z
_atom_site_U_iso_or_equiv
_atom_site_adp_type
_atom_site_occupancy
_atom_site_symmetry_multiplicity
_atom_site_calc_flag
_atom_site_refinement_flags
Co1 Co 0.52981(5) 0.61206(3) 0.46144(4) 0.0148(2) Uani 1 1 d .
O1 O 0.4590(3) 0.42334(17) 0.3945(2) 0.0253(7) Uani 1 1 d .
O2 O 0.5266(3) 0.53733(16) 0.3452(2) 0.0240(6) Uani 1 1 d .
O3 O 0.4724(3) 0.23306(17) -0.0142(2) 0.0304(7) Uani 1 1 d .
O4 O 0.4723(3) 0.20646(16) 0.1465(2) 0.0284(7) Uani 1 1 d .
N1 N 0.7180(3) 0.60959(19) 0.4629(3) 0.0239(8) Uani 1 1 d .
N2 N 1.3414(3) 0.6109(2) 0.4612(3) 0.0240(8) Uani 1 1 d .
C1 C 0.4920(4) 0.4697(2) 0.3288(3) 0.0198(7) Uani 1 1 d U
C2 C 0.4885(4) 0.4427(2) 0.2214(3) 0.0214(7) Uani 1 1 d U
C3 C 0.4772(4) 0.3645(2) 0.2004(3) 0.0231(7) Uani 1 1 d U
H3 H 0.4689 0.3292 0.2523 0.028 Uiso 1 1 calc R
C4 C 0.4785(4) 0.3401(2) 0.1006(3) 0.0241(7) Uani 1 1 d U
C5 C 0.4739(4) 0.2554(2) 0.0765(3) 0.0237(8) Uani 1 1 d U
C6 C 0.4867(4) 0.3928(2) 0.0233(3) 0.0260(8) Uani 1 1 d U
H6 H 0.4862 0.3752 -0.0431 0.031 Uiso 1 1 calc R
C7 C 0.4957(4) 0.4719(2) 0.0418(3) 0.0236(7) Uani 1 1 d U
C8 C 0.4978(4) 0.4957(2) 0.1434(3) 0.0226(7) Uani 1 1 d U
H8 H 0.5055 0.5477 0.1587 0.027 Uiso 1 1 calc R
C9 C 0.7845(5) 0.6249(5) 0.5417(5) 0.0655(12) Uani 1 1 d U
H9 H 0.7476 0.6361 0.6012 0.079 Uiso 1 1 calc R
C10 C 0.9052(5) 0.6261(5) 0.5449(5) 0.0647(11) Uani 1 1 d U
H10 H 0.9461 0.6392 0.6047 0.078 Uiso 1 1 calc R
C11 C 0.9650(5) 0.6083(4) 0.4621(4) 0.0535(10) Uani 1 1 d U
C12 C 1.0947(5) 0.6090(4) 0.4608(4) 0.0531(10) Uani 1 1 d U
C13 C 1.1637(5) 0.6237(4) 0.5473(4) 0.0578(10) Uani 1 1 d U
H13 H 1.1284 0.6323 0.6084 0.069 Uiso 1 1 calc R
C14 C 1.2838(5) 0.6259(4) 0.5436(4) 0.0543(11) Uani 1 1 d U
H14 H 1.3272 0.6385 0.6024 0.065 Uiso 1 1 calc R
C15 C 1.2753(5) 0.5961(4) 0.3780(4) 0.0497(10) Uani 1 1 d U
H15 H 1.3129 0.5867 0.3183 0.060 Uiso 1 1 calc R
C16 C 1.1537(5) 0.5940(4) 0.3754(4) 0.0536(10) Uani 1 1 d U
H16 H 1.1122 0.5823 0.3153 0.064 Uiso 1 1 calc R
C17 C 0.8954(5) 0.5929(5) 0.3808(5) 0.0669(11) Uani 1 1 d U
H17 H 0.9298 0.5832 0.3196 0.080 Uiso 1 1 calc R
C18 C 0.7759(5) 0.5908(5) 0.3840(5) 0.0678(12) Uani 1 1 d U
H18 H 0.7333 0.5750 0.3262 0.081 Uiso 1 1 calc R

loop_
_atom_site_aniso_label
_atom_site_aniso_U_11
_atom_site_aniso_U_22
_atom_site_aniso_U_33
_atom_site_aniso_U_23
_atom_site_aniso_U_13
_atom_site_aniso_U_12
Co1 0.0236(4) 0.0111(3) 0.0096(3) -0.0004(2) 0.0005(2) -0.0002(2)
O1 0.0368(17) 0.0270(16) 0.0122(13) 0.0033(12) 0.0007(12) -0.0013(13)
O2 0.0384(17) 0.0187(14) 0.0147(13) -0.0047(11) 0.0006(12) -0.0034(12)
O3 0.059(2) 0.0154(15) 0.0170(15) -0.0029(11) 0.0025(14) -0.0031(14)
O4 0.056(2) 0.0118(14) 0.0172(14) 0.0021(11) -0.0002(13) -0.0006(13)
N1 0.030(2) 0.0213(18) 0.0209(18) 0.0004(13) 0.0002(15) -0.0003(14)
N2 0.0290(19) 0.0227(19) 0.0203(18) -0.0032(13) 0.0015(15) 0.0000(14)
C1 0.0284(17) 0.0161(16) 0.0148(16) 0.0007(13) 0.0009(13) 0.0008(13)
C2 0.0336(16) 0.0163(14) 0.0142(14) -0.0011(12) -0.0001(13) -0.0009(13)
C3 0.0371(16) 0.0168(15) 0.0154(14) 0.0020(13) 0.0013(13) -0.0008(13)
C4 0.0396(16) 0.0159(15) 0.0165(14) -0.0019(13) -0.0007(13) -0.0018(13)
C5 0.0369(18) 0.0170(16) 0.0171(15) -0.0008(13) 0.0000(14) -0.0018(14)
C6 0.0434(17) 0.0194(16) 0.0153(15) -0.0018(13) 0.0000(14) -0.0010(14)
C7 0.0392(17) 0.0167(16) 0.0150(15) -0.0024(13) 0.0006(13) -0.0013(13)
C8 0.0366(16) 0.0152(15) 0.0159(15) -0.0014(13) 0.0002(13) -0.0010(13)
C9 0.035(2) 0.127(3) 0.035(2) -0.030(2) 0.0035(17) -0.001(2)
C10 0.0348(18) 0.123(3) 0.0359(18) -0.0255(19) -0.0005(16) -0.0013(19)
C11 0.0278(17) 0.106(2) 0.0268(17) -0.0161(16) 0.0017(14) 0.0010(16)
C12 0.0276(17) 0.105(2) 0.0261(16) -0.0163(16) 0.0001(14) 0.0014(16)
C13 0.0322(18) 0.112(3) 0.0289(18) -0.0203(18) 0.0012(15) 0.0033(18)
C14 0.0287(19) 0.107(3) 0.0274(19) -0.0203(19) -0.0009(16) 0.0039(19)
C15 0.0273(18) 0.099(3) 0.0229(18) -0.0154(19) -0.0004(15) 0.0034(19)
C16 0.0278(17) 0.107(2) 0.0265(17) -0.0184(18) -0.0002(15) 0.0037(18)
C17 0.0368(18) 0.129(3) 0.0349(18) -0.0214(19) 0.0030(16) -0.0001(19)
C18 0.035(2) 0.133(3) 0.035(2) -0.021(2) 0.0010(17) -0.002(2)

loop_
_atom_type_symbol
_atom_type_description
_atom_type_scat_dispersion_real
_atom_type_scat_dispersion_imag
_atom_type_scat_source
C C 0.0181 0.0091 'International Tables Vol C Tables 4.2.6.8 and 6.1.1.4'
H H 0.0000 0.0000 'International Tables Vol C Tables 4.2.6.8 and 6.1.1.4'
Co Co -2.3653 3.6143 'International Tables Vol C Tables 4.2.6.8 and 6.1.1.4'
N N 0.0311 0.0180 'International Tables Vol C Tables 4.2.6.8 and 6.1.1.4'
O O 0.0492 0.0322 'International Tables Vol C Tables 4.2.6.8 and 6.1.1.4'

loop_
_geom_angle_atom_site_label_1
_geom_angle_atom_site_label_2
_geom_angle_atom_site_label_3
_geom_angle
_geom_angle_site_symmetry_1
_geom_angle_site_symmetry_3
O1 Co1 O2 121.91(12) 3_666 .
O1 Co1 N1 87.84(13) 3_666 .
O2 Co1 N1 88.83(13) . .
O1 Co1 N2 91.24(13) 3_666 1_455
O2 Co1 N2 90.42(13) . 1_455
N1 Co1 N2 178.27(14) . 1_455
O1 Co1 O4 148.85(12) 3_666 2_655
O2 Co1 O4 89.11(11) . 2_655
N1 Co1 O4 90.24(13) . 2_655
N2 Co1 O4 91.30(13) 1_455 2_655
O1 Co1 O3 89.53(12) 3_666 2_655
O2 Co1 O3 148.56(11) . 2_655
N1 Co1 O3 92.33(13) . 2_655
N2 Co1 O3 89.12(13) 1_455 2_655
O4 Co1 O3 59.48(10) 2_655 2_655
C1 O1 Co1 148.0(3) . 3_666
C1 O2 Co1 137.0(3) . .
C5 O3 Co1 89.5(2) . 2_645
C5 O4 Co1 91.5(2) . 2_645
C9 N1 C18 113.6(5) . .
C9 N1 Co1 123.8(4) . .
C18 N1 Co1 122.6(4) . .
C14 N2 C15 115.9(4) . .
C14 N2 Co1 121.9(3) . 1_655
C15 N2 Co1 122.3(3) . 1_655
O1 C1 O2 125.6(4) . .
O1 C1 C2 117.4(3) . .
O2 C1 C2 117.0(3) . .
C3 C2 C8 120.4(4) . .
C3 C2 C1 119.7(4) . .
C8 C2 C1 119.9(4) . .
C4 C3 C2 119.0(4) . .
C4 C3 H3 120.5 . .
C2 C3 H3 120.5 . .
C6 C4 C3 120.5(4) . .
C6 C4 C5 119.6(4) . .
C3 C4 C5 119.9(4) . .
O4 C5 O3 119.5(4) . .
O4 C5 C4 120.4(4) . .
O3 C5 C4 120.1(4) . .
C4 C6 C7 121.9(4) . .
C4 C6 H6 119.1 . .
C7 C6 H6 119.1 . .
C6 C7 C8 117.0(4) . .
C6 C7 C7 121.5(4) . 3_665
C8 C7 C7 121.4(5) . 3_665
C2 C8 C7 121.1(4) . .
C2 C8 H8 119.4 . .
C7 C8 H8 119.4 . .
N1 C9 C10 125.5(5) . .
N1 C9 H9 117.3 . .
C10 C9 H9 117.3 . .
C11 C10 C9 120.7(6) . .
C11 C10 H10 119.7 . .
C9 C10 H10 119.7 . .
C17 C11 C10 113.4(6) . .
C17 C11 C12 123.5(5) . .
C10 C11 C12 123.1(5) . .
C16 C12 C13 115.9(5) . .
C16 C12 C11 122.4(5) . .
C13 C12 C11 121.7(5) . .
C14 C13 C12 120.5(5) . .
C14 C13 H13 119.7 . .
C12 C13 H13 119.7 . .
N2 C14 C13 123.7(5) . .
N2 C14 H14 118.2 . .
C13 C14 H14 118.2 . .
N2 C15 C16 123.8(5) . .
N2 C15 H15 118.1 . .
C16 C15 H15 118.1 . .
C12 C16 C15 120.1(5) . .
C12 C16 H16 120.0 . .
C15 C16 H16 120.0 . .
C11 C17 C18 122.6(6) . .
C11 C17 H17 118.7 . .
C18 C17 H17 118.7 . .
N1 C18 C17 124.0(6) . .
N1 C18 H18 118.0 . .
C17 C18 H18 118.0 . .

loop_
_geom_bond_atom_site_label_1
_geom_bond_atom_site_label_2
_geom_bond_distance
_geom_bond_site_symmetry_2
Co1 O1 2.003(3) 3_666
Co1 O2 2.012(3) .
Co1 N1 2.145(4) .
Co1 N2 2.147(4) 1_455
Co1 O4 2.175(3) 2_655
Co1 O3 2.215(3) 2_655
O1 C1 1.255(5) .
O1 Co1 2.003(3) 3_666
O2 C1 1.255(5) .
O3 C5 1.262(5) .
O3 Co1 2.215(3) 2_645
O4 C5 1.259(5) .
O4 Co1 2.175(3) 2_645
N1 C9 1.290(7) .
N1 C18 1.301(7) .
N2 C14 1.324(6) .
N2 C15 1.333(6) .
N2 Co1 2.147(4) 1_655
C1 C2 1.497(5) .
C2 C3 1.390(6) .
C2 C8 1.391(6) .
C3 C4 1.388(6) .
C3 H3 0.9300 .
C4 C6 1.379(6) .
C4 C5 1.505(6) .
C6 C7 1.399(6) .
C6 H6 0.9300 .
C7 C8 1.407(5) .
C7 C7 1.484(8) 3_665
C8 H8 0.9300 .
C9 C10 1.375(8) .
C9 H9 0.9300 .
C10 C11 1.352(8) .
C10 H10 0.9300 .
C11 C17 1.337(8) .
C11 C12 1.479(8) .
C12 C16 1.366(7) .
C12 C13 1.386(8) .
C13 C14 1.373(8) .
C13 H13 0.9300 .
C14 H14 0.9300 .
C15 C16 1.385(7) .
C15 H15 0.9300 .
C16 H16 0.9300 .
C17 C18 1.365(9) .
C17 H17 0.9300 .
C18 H18 0.9300 .

loop_
_platon_squeeze_void_nr
_platon_squeeze_void_average_x
_platon_squeeze_void_average_y
_platon_squeeze_void_average_z
_platon_squeeze_void_volume
_platon_squeeze_void_count_electrons
_platon_squeeze_void_content
1 0.000 0.351 -0.011 1373 379 ' '
